data_7250888
loop_
_publ_author_name
'Pavlov, Kirill G.'
'Grudova, Mariya R.'
'Kubasov, Alexey S.'
'Khrustalev, Victor N.'
'Kritchenkov, Ilia S.'
'Gomila, Rosa M.'
'Frontera, Antonio'
'Tskhovrebov, Alexander G.'

_publ_section_title
;
 Thiophenyl and benzothiophenyl gold isocyanide complexes: synthesis,
 structures, and aurophilic and gold-involving chalcogen bonding
 interactions
;
_journal_issue 43
_journal_name_full CrystEngComm
_journal_page_first 7021
_journal_page_last 7031
_journal_paper_doi 10.1039/D5CE00724K
_journal_volume 27
_journal_year 2025
_chemical_formula_moiety 'C51 H42 Au3 N3 S3'
_chemical_formula_sum 'C51 H42 Au3 N3 S3'
_chemical_formula_weight 1383.95
_space_group_crystal_system triclinic
_space_group_IT_number 2
_space_group_name_Hall '-P 1'
_space_group_name_H-M_alt 'P -1'
_atom_sites_solution_hydrogens geom
_audit_creation_date 2025-04-22
_audit_creation_method
;
Olex2 1.5
(compiled 2025.04.05 svn.rf049d14d for OlexSys, GUI svn.r7205)
;
_audit_update_record
;
2025-04-22 deposited with the CCDC.	2025-09-22 downloaded from the CCDC.
;
_cell_angle_alpha 64.989(9)
_cell_angle_beta 80.550(9)
_cell_angle_gamma 79.057(8)
_cell_formula_units_Z 2
_cell_length_a 11.0862(13)
_cell_length_b 14.950(3)
_cell_length_c 15.372(3)
_cell_measurement_reflns_used 9927
_cell_measurement_temperature 100.00
_cell_measurement_theta_max 30.110
_cell_measurement_theta_min 2.255
_cell_volume 2256.7(7)
_computing_cell_refinement 'SAINT V8.40A (Bruker, 2019)'
_computing_data_reduction 'SAINT V8.40A (Bruker, 2019)'
_computing_molecular_graphics 'Olex2 1.5 (Dolomanov et al., 2009)'
_computing_publication_material 'Olex2 1.5 (Dolomanov et al., 2009)'
_computing_structure_refinement 'SHELXL 2018/3 (Sheldrick, 2015)'
_diffrn_ambient_temperature 100.00
_diffrn_measured_fraction_theta_full 0.981
_diffrn_measured_fraction_theta_max 0.981
_diffrn_measurement_device_type 'Bruker D8 Venture'
_diffrn_radiation_type MoK\a
_diffrn_radiation_wavelength 0.71073
_diffrn_reflns_av_R_equivalents 0.0318
_diffrn_reflns_av_unetI/netI 0.0571
_diffrn_reflns_Laue_measured_fraction_full 0.981
_diffrn_reflns_Laue_measured_fraction_max 0.981
_diffrn_reflns_limit_h_max 12
_diffrn_reflns_limit_h_min -13
_diffrn_reflns_limit_k_max 15
_diffrn_reflns_limit_k_min -17
_diffrn_reflns_limit_l_max 16
_diffrn_reflns_limit_l_min -18
_diffrn_reflns_number 13709
_diffrn_reflns_point_group_measured_fraction_full 0.981
_diffrn_reflns_point_group_measured_fraction_max 0.981
_diffrn_reflns_theta_full 25.000
_diffrn_reflns_theta_max 25.000
_diffrn_reflns_theta_min 2.214
_diffrn_source_current 1.4
_diffrn_source_power 0.07
_diffrn_source_voltage 50.0
_exptl_absorpt_coefficient_mu 9.906
_exptl_absorpt_correction_T_max 0.7460
_exptl_absorpt_correction_T_min 0.2853
_exptl_absorpt_correction_type multi-scan
_exptl_absorpt_process_details
;
SADABS-2016/2 (Bruker,2016/2) was used for absorption correction.
wR2(int) was 0.1366 before and 0.0496 after correction.
The Ratio of minimum to maximum transmission is 0.3824.
The \l/2 correction factor is Not present.
;
_exptl_crystal_colour colourless
_exptl_crystal_colour_primary colourless
_exptl_crystal_density_diffrn 2.037
_exptl_crystal_description block
_exptl_crystal_F_000 1308
_exptl_crystal_size_max 0.6
_exptl_crystal_size_mid 0.2
_exptl_crystal_size_min 0.1
_refine_diff_density_max 4.594
_refine_diff_density_min -2.527
_refine_diff_density_rms 0.228
_refine_ls_extinction_method none
_refine_ls_goodness_of_fit_ref 1.143
_refine_ls_hydrogen_treatment constr
_refine_ls_matrix_type full
_refine_ls_number_parameters 501
_refine_ls_number_reflns 7800
_refine_ls_number_restraints 16
_refine_ls_restrained_S_all 1.142
_refine_ls_R_factor_all 0.0684
_refine_ls_R_factor_gt 0.0630
_refine_ls_shift/su_max 0.001
_refine_ls_shift/su_mean 0.000
_refine_ls_structure_factor_coef Fsqd
_refine_ls_weighting_details 'w=1/[\s^2^(Fo^2^)+70.5839P] where P=(Fo^2^+2Fc^2^)/3'
_refine_ls_weighting_scheme calc
_refine_ls_wR_factor_gt 0.1473
_refine_ls_wR_factor_ref 0.1505
_reflns_Friedel_coverage 0.000
_reflns_number_gt 7123
_reflns_number_total 7800
_reflns_threshold_expression 'I > 2\s(I)'
_cod_data_source_file d5ce00724k2.cif
_cod_data_source_block mo_22kub38_0m_a
_cod_depositor_comments 'Adding full bibliography for 7250880--7250889.cif.'
_cod_original_cell_volume 2256.6(7)
_cod_database_code 7250888
_shelx_shelxl_version_number 2018/3
_shelx_space_group_comment
;
The symmetry employed for this shelxl refinement is uniquely defined
by the following loop, which should always be used as a source of
symmetry information in preference to the above space-group names.
They are only intended as comments.
;
_shelx_estimated_absorpt_t_max 0.437
_shelx_estimated_absorpt_t_min 0.066
_olex2_refinement_description
;
1. Restrained distances
 S3B-C36B
 1.74 with sigma of 0.01
 C35B-Au3B
 2.03 with sigma of 0.01
 C35B-C42B
 1.41 with sigma of 0.01
 S3B-C37B
 1.74 with sigma of 0.01
 C36B-C42B
 2.28 with sigma of 0.02
 C36B-C35B
 1.36 with sigma of 0.01
 N3A-C44A
 1.42 with sigma of 0.01
 C43A-N3A
 1.14 with sigma of 0.01
 N3A-C43A
 1.13 with sigma of 0.01
 C43A-Au3A
 1.99 with sigma of 0.01
 N3B-C43B
 1.13 with sigma of 0.01
 C43B-Au3B
 1.99 with sigma of 0.01
 C49B-C51B
 1.52 with sigma of 0.02
 C45B-C50B
 1.52 with sigma of 0.02
 N3A-Au3A
 3.12 with sigma of 0.01
 N3B-Au3B
 3.12 with sigma of 0.01
2. Uiso/Uaniso restraints and constraints
Uanis(C43A) = Uanis(N3A) = Uanis(C44A)
Uanis(C35B) = Uanis(C36B) = Uanis(C42B) = Uanis(C37B)
Uanis(C43B) = Uanis(N3B) = Uanis(C44B) = Uanis(C49B) = Uanis(C45B)
Uanis(C38A) = Uanis(C39A) = Uanis(C40A) = Uanis(C41A) = Uanis(C42A) =
Uanis(C37A) = Uanis(C35A) = Uanis(C36A)
Uanis(C46A) = Uanis(C44A) = Uanis(C45A) = Uanis(C51A) = Uanis(C48A) =
Uanis(C49A) = Uanis(C47A) = Uanis(C50A)
Uanis(C41B) = Uanis(C42B) = Uanis(C38B) = Uanis(C39B) = Uanis(C40B) =
Uanis(C37B)
Uanis(C44B) = Uanis(C49B) = Uanis(C48B) = Uanis(C47B) = Uanis(C46B) =
Uanis(C51B) = Uanis(C45B) = Uanis(C50B)
3. Others
 Fixed Sof: Au3B(0.5) S3B(0.5) N3B(0.5) C35B(0.5) C36B(0.5) H36B(0.5)
 C41B(0.5) H41B(0.5) C42B(0.5) C37B(0.5) C38B(0.5) H38B(0.5) C39B(0.5)
 H39B(0.5) C40B(0.5) H40B(0.5) C43B(0.5) C45B(0.5) C44B(0.5) C49B(0.5)
 C48B(0.5) H48B(0.5) C47B(0.5) H47B(0.5) C46B(0.5) H46B(0.5) C50B(0.5)
 H50A(0.5) H50B(0.5) H50C(0.5) C51B(0.5) H51A(0.5) H51B(0.5) H51C(0.5)
 Au3A(0.5) S3A(0.5) N3A(0.5) C35A(0.5) C36A(0.5) H36A(0.5) C38A(0.5) H38A(0.5)
 C39A(0.5) H39A(0.5) C40A(0.5) H40A(0.5) C41A(0.5) H41A(0.5) C42A(0.5)
 C37A(0.5) C43A(0.5) C44A(0.5) C45A(0.5) C46A(0.5) H46A(0.5) C47A(0.5)
 H47A(0.5) C48A(0.5) H48A(0.5) C49A(0.5) C50A(0.5) H50D(0.5) H50E(0.5)
 H50F(0.5) C51A(0.5) H51D(0.5) H51E(0.5) H51F(0.5)
4.a Aromatic/amide H refined with riding coordinates:
 C2(H2), C4(H4), C5(H5), C6(H6), C7(H7), C12(H12), C13(H13), C14(H14),
 C19(H19), C21(H21), C22(H22), C23(H23), C24(H24), C29(H29), C30(H30), C31(H31),
  C36B(H36B), C41B(H41B), C38B(H38B), C39B(H39B), C40B(H40B), C48B(H48B),
 C47B(H47B), C46B(H46B), C36A(H36A), C38A(H38A), C39A(H39A), C40A(H40A),
 C41A(H41A), C46A(H46A), C47A(H47A), C48A(H48A)
4.b Fitted hexagon refined as free rotating group:
 C41B(C42B,C37B,C38B,C39B,C40B), C45B(C44B,C49B,C48B,C47B,C46B), C38A(C39A,
 C40A,C41A,C42A,C37A)
4.c Idealised Me refined as rotating group:
 C16(H16A,H16B,H16C), C17(H17A,H17B,H17C), C33(H33A,H33B,H33C), C34(H34A,H34B,
 H34C), C50B(H50A,H50B,H50C), C51B(H51A,H51B,H51C), C50A(H50D,H50E,H50F),
 C51A(H51D,H51E,H51F)
;
_olex2_submission_special_instructions 'No special instructions were received'

loop_
_space_group_symop_operation_xyz
'x, y, z'
'-x, -y, -z'

loop_
_atom_site_label
_atom_site_type_symbol
_atom_site_fract_x
_atom_site_fract_y
_atom_site_fract_z
_atom_site_U_iso_or_equiv
_atom_site_adp_type
_atom_site_occupancy
_atom_site_site_symmetry_order
_atom_site_calc_flag
_atom_site_refinement_flags_posn
_atom_site_refinement_flags_adp
_atom_site_refinement_flags_occupancy
_atom_site_disorder_assembly
_atom_site_disorder_group
Au1 Au 0.43123(4) 0.94267(4) 0.61930(4) 0.02904(15) Uani 1 1 d . . . . .
Au2 Au 0.45890(5) 0.56052(5) 0.88199(4) 0.03813(17) Uani 1 1 d . . . . .
Au3B Au 0.31711(10) 0.73318(8) 0.71456(8) 0.0281(2) Uani 0.5 1 d D . P A 2
S1 S 0.0299(3) 1.0912(3) 0.6383(3) 0.0485(10) Uani 1 1 d . . . . .
S2 S 0.1440(3) 0.4188(3) 0.8510(3) 0.0438(9) Uani 1 1 d . . . . .
S3B S 0.3572(8) 0.5665(6) 0.5178(6) 0.047(2) Uani 0.5 1 d D . P A 2
N1 N 0.6754(9) 0.7961(8) 0.6276(8) 0.028(2) Uani 1 1 d . . . . .
N2 N 0.6372(10) 0.7026(10) 0.8751(8) 0.037(3) Uani 1 1 d . . . . .
N3B N 0.249(2) 0.7869(18) 0.8934(11) 0.032(2) Uani 0.5 1 d D . P A 2
C1 C 0.2694(12) 1.0333(11) 0.6248(10) 0.036(3) Uani 1 1 d . . . . .
C2 C 0.1553(13) 1.0025(12) 0.6332(12) 0.045(4) Uani 1 1 d . . . . .
H2 H 0.146704 0.939278 0.635926 0.054 Uiso 1 1 calc R U . . .
C3 C 0.1301(13) 1.1743(11) 0.6287(10) 0.037(3) Uani 1 1 d . . . . .
C4 C 0.0942(16) 1.2691(13) 0.6265(11) 0.050(4) Uani 1 1 d . . . . .
H4 H 0.010002 1.297605 0.626962 0.060 Uiso 1 1 calc R U . . .
C5 C 0.1871(19) 1.3198(13) 0.6237(14) 0.061(5) Uani 1 1 d . . . . .
H5 H 0.167264 1.383326 0.626354 0.074 Uiso 1 1 calc R U . . .
C6 C 0.3101(16) 1.2786(12) 0.6169(12) 0.049(4) Uani 1 1 d . . . . .
H6 H 0.372373 1.316187 0.613140 0.058 Uiso 1 1 calc R U . . .
C7 C 0.3457(15) 1.1860(11) 0.6153(11) 0.041(4) Uani 1 1 d . . . . .
H7 H 0.430618 1.160197 0.610873 0.049 Uiso 1 1 calc R U . . .
C8 C 0.2524(13) 1.1295(10) 0.6204(10) 0.033(3) Uani 1 1 d . . . . .
C9 C 0.5875(13) 0.8519(10) 0.6220(10) 0.031(3) Uani 1 1 d . . . . .
C10 C 0.7881(12) 0.7317(10) 0.6294(9) 0.029(3) Uani 1 1 d . . . . .
C11 C 0.7826(14) 0.6355(12) 0.6365(11) 0.043(4) Uani 1 1 d . . . . .
C12 C 0.8967(19) 0.5768(12) 0.6354(13) 0.057(5) Uani 1 1 d . . . . .
H12 H 0.899395 0.511096 0.639884 0.068 Uiso 1 1 calc R U . . .
C13 C 1.0048(17) 0.6125(16) 0.6279(13) 0.064(6) Uani 1 1 d . . . . .
H13 H 1.080859 0.571172 0.625873 0.077 Uiso 1 1 calc R U . . .
C14 C 1.0067(14) 0.7061(14) 0.6232(12) 0.049(4) Uani 1 1 d . . . . .
H14 H 1.082860 0.728050 0.620194 0.059 Uiso 1 1 calc R U . . .
C15 C 0.8962(12) 0.7682(12) 0.6230(11) 0.041(4) Uani 1 1 d . . . . .
C16 C 0.6614(17) 0.6006(14) 0.6431(13) 0.059(5) Uani 1 1 d . . . . .
H16A H 0.604615 0.613587 0.693724 0.088 Uiso 1 1 calc R U . . .
H16B H 0.674878 0.529010 0.658638 0.088 Uiso 1 1 calc R U . . .
H16C H 0.625851 0.636584 0.581169 0.088 Uiso 1 1 calc R U . . .
C17 C 0.8947(15) 0.8723(12) 0.6174(13) 0.050(4) Uani 1 1 d . . . . .
H17A H 0.840019 0.919887 0.569238 0.075 Uiso 1 1 calc R U . . .
H17B H 0.978477 0.890504 0.598875 0.075 Uiso 1 1 calc R U . . .
H17C H 0.864769 0.873706 0.680507 0.075 Uiso 1 1 calc R U . . .
C18 C 0.3445(12) 0.4724(11) 0.8738(10) 0.035(3) Uani 1 1 d . . . . .
C19 C 0.2233(13) 0.5043(12) 0.8584(11) 0.042(4) Uani 1 1 d . . . . .
H19 H 0.184862 0.568940 0.852074 0.050 Uiso 1 1 calc R U . . .
C20 C 0.2776(14) 0.3328(12) 0.8669(10) 0.042(4) Uani 1 1 d . . . . .
C21 C 0.2906(17) 0.2377(14) 0.8707(12) 0.054(4) Uani 1 1 d . . . . .
H21 H 0.221839 0.210011 0.867723 0.065 Uiso 1 1 calc R U . . .
C22 C 0.408(2) 0.1839(17) 0.8790(15) 0.072(6) Uani 1 1 d . . . . .
H22 H 0.421325 0.120996 0.874976 0.087 Uiso 1 1 calc R U . . .
C23 C 0.5053(16) 0.2192(15) 0.8929(13) 0.057(5) Uani 1 1 d . . . . .
H23 H 0.583227 0.178697 0.902995 0.069 Uiso 1 1 calc R U . . .
C24 C 0.4913(14) 0.3135(14) 0.8924(11) 0.047(4) Uani 1 1 d . . . . .
H24 H 0.560555 0.337490 0.900061 0.057 Uiso 1 1 calc R U . . .
C25 C 0.3768(12) 0.3742(12) 0.8809(10) 0.037(3) Uani 1 1 d . . . . .
C26 C 0.5720(12) 0.6492(11) 0.8807(9) 0.032(3) Uani 1 1 d . . . . .
C27 C 0.7252(11) 0.7620(12) 0.8733(9) 0.033(3) Uani 1 1 d . . . . .
C28 C 0.8494(12) 0.7135(12) 0.8824(10) 0.039(4) Uani 1 1 d . . . . .
C29 C 0.9353(13) 0.7701(13) 0.8805(11) 0.046(4) Uani 1 1 d . . . . .
H29 H 1.019385 0.741632 0.885841 0.055 Uiso 1 1 calc R U . . .
C30 C 0.9021(16) 0.8663(15) 0.8710(13) 0.059(5) Uani 1 1 d . . . . .
H30 H 0.963476 0.902997 0.870643 0.071 Uiso 1 1 calc R U . . .
C31 C 0.7792(16) 0.9122(14) 0.8619(14) 0.054(4) Uani 1 1 d . . . . .
H31 H 0.757164 0.979157 0.855300 0.065 Uiso 1 1 calc R U . . .
C32 C 0.6896(15) 0.8568(13) 0.8628(11) 0.048(4) Uani 1 1 d . . . . .
C33 C 0.8842(14) 0.6078(11) 0.8896(13) 0.047(4) Uani 1 1 d . . . . .
H33A H 0.832862 0.563834 0.942902 0.070 Uiso 1 1 calc R U . . .
H33B H 0.971302 0.585625 0.901420 0.070 Uiso 1 1 calc R U . . .
H33C H 0.870994 0.605459 0.829137 0.070 Uiso 1 1 calc R U . . .
C34 C 0.5566(14) 0.9036(15) 0.8535(13) 0.058(5) Uani 1 1 d . . . . .
H34A H 0.534836 0.917895 0.789191 0.087 Uiso 1 1 calc R U . . .
H34B H 0.545305 0.965804 0.862674 0.087 Uiso 1 1 calc R U . . .
H34C H 0.503198 0.857686 0.902514 0.087 Uiso 1 1 calc R U . . .
C35B C 0.338(3) 0.6904(11) 0.6027(8) 0.036(2) Uani 0.5 1 d D . P A 2
C36B C 0.353(3) 0.5916(11) 0.6193(11) 0.036(2) Uani 0.5 1 d D . P A 2
H36B H 0.360156 0.540163 0.682023 0.043 Uiso 0.5 1 calc R U P A 2
C41B C 0.3124(19) 0.8513(10) 0.4589(10) 0.036(2) Uani 0.5 1 d G . P A 2
H41B H 0.303433 0.888890 0.496880 0.043 Uiso 0.5 1 calc R U P A 2
C42B C 0.3275(19) 0.7479(11) 0.5028(8) 0.036(2) Uani 0.5 1 d DG . P A 2
C37B C 0.3407(19) 0.6929(7) 0.4473(11) 0.036(2) Uani 0.5 1 d DG . P A 2
C38B C 0.3388(19) 0.7415(10) 0.3478(10) 0.036(2) Uani 0.5 1 d G . P A 2
H38B H 0.347851 0.703906 0.309802 0.043 Uiso 0.5 1 calc R U P A 2
C39B C 0.3238(18) 0.8449(10) 0.3039(7) 0.036(2) Uani 0.5 1 d G . P A 2
H39B H 0.322489 0.878083 0.235854 0.043 Uiso 0.5 1 calc R U P A 2
C40B C 0.3106(18) 0.8999(7) 0.3594(11) 0.036(2) Uani 0.5 1 d G . P A 2
H40B H 0.300280 0.970577 0.329392 0.043 Uiso 0.5 1 calc R U P A 2
C43B C 0.275(3) 0.779(2) 0.8219(15) 0.032(2) Uani 0.5 1 d D . P A 2
C45B C 0.1741(17) 0.7276(9) 1.0591(12) 0.032(2) Uani 0.5 1 d DG . P A 2
C44B C 0.2017(17) 0.8074(12) 0.9733(10) 0.032(2) Uani 0.5 1 d G . P A 2
C49B C 0.1789(17) 0.9037(10) 0.9692(10) 0.032(2) Uani 0.5 1 d DG . P A 2
C48B C 0.1284(17) 0.9202(9) 1.0509(12) 0.032(2) Uani 0.5 1 d G . P A 2
H48B H 0.112814 0.986051 1.048155 0.039 Uiso 0.5 1 calc R U P A 2
C47B C 0.1008(16) 0.8404(12) 1.1367(10) 0.032(2) Uani 0.5 1 d G . P A 2
H47B H 0.066311 0.851735 1.192616 0.039 Uiso 0.5 1 calc R U P A 2
C46B C 0.1236(17) 0.7441(10) 1.1408(10) 0.032(2) Uani 0.5 1 d G . P A 2
H46B H 0.104726 0.689584 1.199467 0.039 Uiso 0.5 1 calc R U P A 2
C50B C 0.197(3) 0.6220(15) 1.066(2) 0.032(2) Uani 0.5 1 d D . P A 2
H50A H 0.134671 0.612671 1.032729 0.049 Uiso 0.5 1 calc R U P A 2
H50B H 0.191098 0.575236 1.133611 0.049 Uiso 0.5 1 calc R U P A 2
H50C H 0.279234 0.609589 1.035028 0.049 Uiso 0.5 1 calc R U P A 2
C51B C 0.209(2) 0.9902(17) 0.8751(15) 0.032(2) Uani 0.5 1 d D . P A 2
H51A H 0.297632 0.980819 0.854855 0.049 Uiso 0.5 1 calc R U P A 2
H51B H 0.188206 1.052564 0.884208 0.049 Uiso 0.5 1 calc R U P A 2
H51C H 0.161642 0.993142 0.825344 0.049 Uiso 0.5 1 calc R U P A 2
Au3A Au 0.28902(10) 0.77868(9) 0.78272(8) 0.0294(2) Uani 0.5 1 d D . P A 1
S3A S 0.1825(8) 0.9556(6) 0.9731(6) 0.0454(19) Uani 0.5 1 d . . P A 1
N3A N 0.325(2) 0.7243(17) 0.6044(11) 0.032(2) Uani 0.5 1 d D . P A 1
C35A C 0.243(3) 0.824(2) 0.893(2) 0.034(2) Uani 0.5 1 d . . P A 1
C36A C 0.234(2) 0.929(2) 0.871(2) 0.034(2) Uani 0.5 1 d . . P A 1
H36A H 0.253795 0.977577 0.808303 0.041 Uiso 0.5 1 calc R U P A 1
C38A C 0.1415(17) 0.7880(12) 1.1421(11) 0.034(2) Uani 0.5 1 d G . P A 1
H38A H 0.117119 0.827734 1.178256 0.041 Uiso 0.5 1 calc R U P A 1
C39A C 0.1441(17) 0.6853(12) 1.1878(9) 0.034(2) Uani 0.5 1 d G . P A 1
H39A H 0.121565 0.654716 1.255237 0.041 Uiso 0.5 1 calc R U P A 1
C40A C 0.1797(17) 0.6272(10) 1.1350(11) 0.034(2) Uani 0.5 1 d G . P A 1
H40A H 0.181536 0.556928 1.166214 0.041 Uiso 0.5 1 calc R U P A 1
C41A C 0.2127(17) 0.6719(12) 1.0364(11) 0.034(2) Uani 0.5 1 d G . P A 1
H41A H 0.237061 0.632156 1.000211 0.041 Uiso 0.5 1 calc R U P A 1
C42A C 0.2101(18) 0.7746(13) 0.9906(9) 0.034(2) Uani 0.5 1 d G . P A 1
C37A C 0.1744(17) 0.8327(10) 1.0435(11) 0.034(2) Uani 0.5 1 d G . P A 1
C43A C 0.308(3) 0.738(2) 0.6727(14) 0.032(2) Uani 0.5 1 d D . P A 1
C44A C 0.330(3) 0.706(2) 0.5209(14) 0.032(2) Uani 0.5 1 d D . P A 1
C45A C 0.314(3) 0.787(2) 0.432(2) 0.032(2) Uani 0.5 1 d . . P A 1
C46A C 0.313(3) 0.769(2) 0.352(2) 0.032(2) Uani 0.5 1 d . . P A 1
H46A H 0.294400 0.822341 0.291657 0.039 Uiso 0.5 1 calc R U P A 1
C47A C 0.340(3) 0.666(2) 0.361(2) 0.032(2) Uani 0.5 1 d . . P A 1
H47A H 0.345627 0.653112 0.305269 0.039 Uiso 0.5 1 calc R U P A 1
C48A C 0.357(3) 0.591(2) 0.445(2) 0.032(2) Uani 0.5 1 d . . P A 1
H48A H 0.375042 0.525014 0.448794 0.039 Uiso 0.5 1 calc R U P A 1
C49A C 0.348(3) 0.609(2) 0.534(2) 0.032(2) Uani 0.5 1 d . . P A 1
C50A C 0.288(3) 0.889(2) 0.431(2) 0.032(2) Uani 0.5 1 d . . P A 1
H50D H 0.360384 0.904224 0.448010 0.049 Uiso 0.5 1 calc R U P A 1
H50E H 0.217061 0.892399 0.476722 0.049 Uiso 0.5 1 calc R U P A 1
H50F H 0.269736 0.937043 0.365589 0.049 Uiso 0.5 1 calc R U P A 1
C51A C 0.368(3) 0.520(2) 0.6269(19) 0.032(2) Uani 0.5 1 d . . P A 1
H51D H 0.415049 0.537011 0.665599 0.049 Uiso 0.5 1 calc R U P A 1
H51E H 0.414763 0.463976 0.613859 0.049 Uiso 0.5 1 calc R U P A 1
H51F H 0.288450 0.502322 0.662441 0.049 Uiso 0.5 1 calc R U P A 1

loop_
_atom_site_aniso_label
_atom_site_aniso_U_11
_atom_site_aniso_U_22
_atom_site_aniso_U_33
_atom_site_aniso_U_23
_atom_site_aniso_U_13
_atom_site_aniso_U_12
Au1 0.0223(3) 0.0321(3) 0.0283(3) -0.0091(2) -0.00262(19) -0.0007(2)
Au2 0.0245(3) 0.0573(4) 0.0237(3) -0.0038(3) -0.0014(2) -0.0158(2)
Au3B 0.0274(5) 0.0348(6) 0.0269(6) -0.0166(5) -0.0015(4) -0.0058(4)
S1 0.0241(18) 0.066(3) 0.055(3) -0.028(2) -0.0014(16) 0.0004(17)
S2 0.0272(18) 0.052(2) 0.045(2) -0.0073(18) -0.0066(15) -0.0144(16)
S3B 0.066(6) 0.032(4) 0.046(5) -0.023(4) 0.001(4) -0.004(4)
N1 0.018(5) 0.037(6) 0.024(6) -0.010(5) -0.001(4) 0.002(5)
N2 0.023(6) 0.062(8) 0.018(6) -0.005(6) -0.003(4) -0.015(6)
N3B 0.029(5) 0.034(5) 0.037(5) -0.017(4) -0.008(4) 0.000(4)
C1 0.024(7) 0.040(8) 0.036(8) -0.008(7) -0.006(6) -0.005(6)
C2 0.030(8) 0.051(9) 0.052(10) -0.020(8) 0.002(7) -0.007(7)
C3 0.035(8) 0.046(9) 0.027(7) -0.017(7) -0.003(6) 0.009(6)
C4 0.053(10) 0.051(10) 0.031(8) -0.013(7) 0.003(7) 0.016(8)
C5 0.086(14) 0.038(9) 0.057(12) -0.027(9) 0.008(10) 0.005(9)
C6 0.053(10) 0.039(9) 0.048(10) -0.012(8) 0.002(8) -0.013(7)
C7 0.047(9) 0.032(8) 0.034(8) 0.004(6) -0.011(7) -0.014(7)
C8 0.034(7) 0.033(7) 0.026(7) -0.014(6) 0.000(6) 0.006(6)
C9 0.038(8) 0.026(7) 0.027(7) -0.007(6) 0.001(6) -0.013(6)
C10 0.027(7) 0.042(8) 0.018(6) -0.015(6) -0.001(5) 0.002(6)
C11 0.041(9) 0.047(9) 0.031(8) -0.013(7) 0.009(6) 0.000(7)
C12 0.085(14) 0.027(8) 0.053(11) -0.020(8) -0.011(9) 0.016(8)
C13 0.043(10) 0.079(14) 0.045(10) -0.015(10) -0.009(8) 0.032(10)
C14 0.030(8) 0.068(12) 0.044(9) -0.023(9) -0.002(7) 0.005(7)
C15 0.020(7) 0.061(10) 0.038(8) -0.018(8) -0.006(6) 0.003(6)
C16 0.065(12) 0.061(11) 0.051(11) -0.023(9) 0.009(9) -0.021(9)
C17 0.037(9) 0.048(9) 0.065(11) -0.021(9) -0.004(8) -0.014(7)
C18 0.030(7) 0.043(8) 0.022(7) -0.001(6) 0.004(5) -0.013(6)
C19 0.023(7) 0.043(9) 0.051(9) -0.009(7) -0.007(6) -0.007(6)
C20 0.036(8) 0.059(10) 0.022(7) -0.006(7) -0.002(6) -0.015(7)
C21 0.056(11) 0.061(11) 0.044(10) -0.020(9) -0.004(8) -0.009(9)
C22 0.085(15) 0.084(15) 0.066(13) -0.050(12) -0.027(11) 0.014(12)
C23 0.041(9) 0.082(13) 0.055(11) -0.042(10) -0.015(8) 0.023(9)
C24 0.029(8) 0.085(13) 0.032(8) -0.033(9) -0.004(6) 0.007(8)
C25 0.025(7) 0.064(10) 0.021(7) -0.016(7) 0.001(5) -0.012(7)
C26 0.026(7) 0.046(8) 0.016(6) -0.009(6) -0.002(5) 0.001(6)
C27 0.019(6) 0.061(10) 0.022(7) -0.019(7) -0.009(5) -0.001(6)
C28 0.022(7) 0.052(9) 0.030(8) 0.000(7) -0.007(6) -0.010(6)
C29 0.025(7) 0.059(11) 0.040(9) -0.001(8) -0.015(6) -0.009(7)
C30 0.046(10) 0.075(13) 0.059(11) -0.019(10) -0.016(8) -0.028(9)
C31 0.053(10) 0.055(10) 0.068(12) -0.036(10) -0.013(9) -0.012(8)
C32 0.048(9) 0.063(11) 0.034(8) -0.012(8) -0.018(7) -0.014(8)
C33 0.035(8) 0.035(8) 0.055(10) -0.002(7) -0.007(7) -0.008(6)
C34 0.037(9) 0.097(15) 0.062(12) -0.058(12) -0.004(8) 0.002(9)
C35B 0.035(6) 0.043(6) 0.034(6) -0.022(5) -0.001(4) -0.003(5)
C36B 0.035(6) 0.043(6) 0.034(6) -0.022(5) -0.001(4) -0.003(5)
C41B 0.035(6) 0.043(6) 0.034(6) -0.022(5) -0.001(4) -0.003(5)
C42B 0.035(6) 0.043(6) 0.034(6) -0.022(5) -0.001(4) -0.003(5)
C37B 0.035(6) 0.043(6) 0.034(6) -0.022(5) -0.001(4) -0.003(5)
C38B 0.035(6) 0.043(6) 0.034(6) -0.022(5) -0.001(4) -0.003(5)
C39B 0.035(6) 0.043(6) 0.034(6) -0.022(5) -0.001(4) -0.003(5)
C40B 0.035(6) 0.043(6) 0.034(6) -0.022(5) -0.001(4) -0.003(5)
C43B 0.029(5) 0.034(5) 0.037(5) -0.017(4) -0.008(4) 0.000(4)
C45B 0.029(5) 0.034(5) 0.037(5) -0.017(4) -0.008(4) 0.000(4)
C44B 0.029(5) 0.034(5) 0.037(5) -0.017(4) -0.008(4) 0.000(4)
C49B 0.029(5) 0.034(5) 0.037(5) -0.017(4) -0.008(4) 0.000(4)
C48B 0.029(5) 0.034(5) 0.037(5) -0.017(4) -0.008(4) 0.000(4)
C47B 0.029(5) 0.034(5) 0.037(5) -0.017(4) -0.008(4) 0.000(4)
C46B 0.029(5) 0.034(5) 0.037(5) -0.017(4) -0.008(4) 0.000(4)
C50B 0.029(5) 0.034(5) 0.037(5) -0.017(4) -0.008(4) 0.000(4)
C51B 0.029(5) 0.034(5) 0.037(5) -0.017(4) -0.008(4) 0.000(4)
Au3A 0.0247(5) 0.0446(6) 0.0281(6) -0.0238(5) 0.0023(4) -0.0078(4)
S3A 0.053(5) 0.043(4) 0.052(5) -0.033(4) 0.002(4) -0.008(4)
N3A 0.039(5) 0.033(5) 0.029(5) -0.015(4) -0.002(4) -0.009(4)
C35A 0.028(5) 0.049(6) 0.033(6) -0.025(5) 0.004(4) -0.009(5)
C36A 0.028(5) 0.049(6) 0.033(6) -0.025(5) 0.004(4) -0.009(5)
C38A 0.028(5) 0.049(6) 0.033(6) -0.025(5) 0.004(4) -0.009(5)
C39A 0.028(5) 0.049(6) 0.033(6) -0.025(5) 0.004(4) -0.009(5)
C40A 0.028(5) 0.049(6) 0.033(6) -0.025(5) 0.004(4) -0.009(5)
C41A 0.028(5) 0.049(6) 0.033(6) -0.025(5) 0.004(4) -0.009(5)
C42A 0.028(5) 0.049(6) 0.033(6) -0.025(5) 0.004(4) -0.009(5)
C37A 0.028(5) 0.049(6) 0.033(6) -0.025(5) 0.004(4) -0.009(5)
C43A 0.039(5) 0.033(5) 0.029(5) -0.015(4) -0.002(4) -0.009(4)
C44A 0.039(5) 0.033(5) 0.029(5) -0.015(4) -0.002(4) -0.009(4)
C45A 0.039(5) 0.033(5) 0.029(5) -0.015(4) -0.002(4) -0.009(4)
C46A 0.039(5) 0.033(5) 0.029(5) -0.015(4) -0.002(4) -0.009(4)
C47A 0.039(5) 0.033(5) 0.029(5) -0.015(4) -0.002(4) -0.009(4)
C48A 0.039(5) 0.033(5) 0.029(5) -0.015(4) -0.002(4) -0.009(4)
C49A 0.039(5) 0.033(5) 0.029(5) -0.015(4) -0.002(4) -0.009(4)
C50A 0.039(5) 0.033(5) 0.029(5) -0.015(4) -0.002(4) -0.009(4)
C51A 0.039(5) 0.033(5) 0.029(5) -0.015(4) -0.002(4) -0.009(4)

loop_
_atom_type_symbol
_atom_type_description
_atom_type_scat_dispersion_real
_atom_type_scat_dispersion_imag
_atom_type_scat_source
C C 0.0033 0.0016 'International Tables Vol C Tables 4.2.6.8 and 6.1.1.4'
H H 0.0000 0.0000 'International Tables Vol C Tables 4.2.6.8 and 6.1.1.4'
Au Au -2.0133 8.8022 'International Tables Vol C Tables 4.2.6.8 and 6.1.1.4'
N N 0.0061 0.0033 'International Tables Vol C Tables 4.2.6.8 and 6.1.1.4'
S S 0.1246 0.1234 'International Tables Vol C Tables 4.2.6.8 and 6.1.1.4'

loop_
_geom_angle_atom_site_label_1
_geom_angle_atom_site_label_2
_geom_angle_atom_site_label_3
_geom_angle
_geom_angle_site_symmetry_1
_geom_angle_site_symmetry_3
_geom_angle_publ_flag
C1 Au1 Au3B 97.2(4) . . ?
C1 Au1 Au3A 83.4(4) . . ?
C9 Au1 Au3B 81.7(4) . . ?
C9 Au1 C1 176.8(6) . . ?
C9 Au1 Au3A 94.4(4) . . ?
C18 Au2 Au3B 85.1(4) . . ?
C18 Au2 Au3A 98.5(4) . . ?
C26 Au2 Au3B 92.5(4) . . ?
C26 Au2 C18 176.3(5) . . ?
C26 Au2 Au3A 80.3(4) . . ?
Au2 Au3B Au1 115.35(4) . . ?
C35B Au3B Au1 103.2(6) . . ?
C35B Au3B Au2 107.1(5) . . ?
C43B Au3B Au1 79.0(9) . . ?
C43B Au3B Au2 77.7(9) . . ?
C43B Au3B C35B 172.9(13) . . ?
C2 S1 C3 90.9(7) . . ?
C19 S2 C20 90.7(7) . . ?
C37B S3B C36B 89.4(9) . . ?
C9 N1 C10 176.4(13) . . ?
C26 N2 C27 175.0(14) . . ?
C43B N3B C44B 171(3) . . ?
C2 C1 Au1 121.5(11) . . ?
C8 C1 Au1 128.6(10) . . ?
C8 C1 C2 110.0(13) . . ?
S1 C2 H2 123.2 . . ?
C1 C2 S1 113.5(12) . . ?
C1 C2 H2 123.2 . . ?
C4 C3 S1 125.7(12) . . ?
C4 C3 C8 125.7(15) . . ?
C8 C3 S1 108.6(11) . . ?
C3 C4 H4 121.8 . . ?
C5 C4 C3 116.4(15) . . ?
C5 C4 H4 121.8 . . ?
C4 C5 H5 119.8 . . ?
C4 C5 C6 120.4(16) . . ?
C6 C5 H5 119.8 . . ?
C5 C6 H6 118.5 . . ?
C7 C6 C5 123.1(16) . . ?
C7 C6 H6 118.5 . . ?
C6 C7 H7 120.7 . . ?
C6 C7 C8 118.6(15) . . ?
C8 C7 H7 120.7 . . ?
C1 C8 C3 117.0(13) . . ?
C1 C8 C7 127.2(13) . . ?
C3 C8 C7 115.7(13) . . ?
N1 C9 Au1 176.7(12) . . ?
C11 C10 N1 118.1(12) . . ?
C15 C10 N1 117.7(13) . . ?
C15 C10 C11 124.2(13) . . ?
C10 C11 C16 121.4(14) . . ?
C12 C11 C10 115.2(15) . . ?
C12 C11 C16 123.3(16) . . ?
C11 C12 H12 119.4 . . ?
C13 C12 C11 121.1(16) . . ?
C13 C12 H12 119.4 . . ?
C12 C13 H13 119.0 . . ?
C12 C13 C14 122.1(15) . . ?
C14 C13 H13 119.0 . . ?
C13 C14 H14 120.3 . . ?
C13 C14 C15 119.4(16) . . ?
C15 C14 H14 120.3 . . ?
C10 C15 C14 117.9(16) . . ?
C10 C15 C17 121.2(13) . . ?
C14 C15 C17 120.8(14) . . ?
C11 C16 H16A 109.5 . . ?
C11 C16 H16B 109.5 . . ?
C11 C16 H16C 109.5 . . ?
H16A C16 H16B 109.5 . . ?
H16A C16 H16C 109.5 . . ?
H16B C16 H16C 109.5 . . ?
C15 C17 H17A 109.5 . . ?
C15 C17 H17B 109.5 . . ?
C15 C17 H17C 109.5 . . ?
H17A C17 H17B 109.5 . . ?
H17A C17 H17C 109.5 . . ?
H17B C17 H17C 109.5 . . ?
C19 C18 Au2 122.8(12) . . ?
C19 C18 C25 110.5(13) . . ?
C25 C18 Au2 126.7(10) . . ?
S2 C19 H19 122.4 . . ?
C18 C19 S2 115.3(12) . . ?
C18 C19 H19 122.4 . . ?
C21 C20 S2 127.5(13) . . ?
C21 C20 C25 123.0(15) . . ?
C25 C20 S2 109.4(12) . . ?
C20 C21 H21 121.2 . . ?
C20 C21 C22 117.5(18) . . ?
C22 C21 H21 121.2 . . ?
C21 C22 H22 119.2 . . ?
C23 C22 C21 121.6(19) . . ?
C23 C22 H22 119.2 . . ?
C22 C23 H23 119.7 . . ?
C22 C23 C24 120.7(16) . . ?
C24 C23 H23 119.7 . . ?
C23 C24 H24 119.4 . . ?
C23 C24 C25 121.3(16) . . ?
C25 C24 H24 119.4 . . ?
C18 C25 C20 114.1(13) . . ?
C24 C25 C18 130.2(14) . . ?
C24 C25 C20 115.5(15) . . ?
N2 C26 Au2 176.6(11) . . ?
C28 C27 N2 115.2(13) . . ?
C32 C27 N2 120.4(12) . . ?
C32 C27 C28 124.3(14) . . ?
C27 C28 C33 121.6(13) . . ?
C29 C28 C27 115.8(15) . . ?
C29 C28 C33 122.5(13) . . ?
C28 C29 H29 119.3 . . ?
C30 C29 C28 121.4(14) . . ?
C30 C29 H29 119.3 . . ?
C29 C30 H30 119.3 . . ?
C29 C30 C31 121.5(15) . . ?
C31 C30 H30 119.3 . . ?
C30 C31 H31 120.8 . . ?
C32 C31 C30 118.5(17) . . ?
C32 C31 H31 120.8 . . ?
C27 C32 C31 118.5(15) . . ?
C27 C32 C34 121.7(15) . . ?
C31 C32 C34 119.9(17) . . ?
C28 C33 H33A 109.5 . . ?
C28 C33 H33B 109.5 . . ?
C28 C33 H33C 109.5 . . ?
H33A C33 H33B 109.5 . . ?
H33A C33 H33C 109.5 . . ?
H33B C33 H33C 109.5 . . ?
C32 C34 H34A 109.5 . . ?
C32 C34 H34B 109.5 . . ?
C32 C34 H34C 109.5 . . ?
H34A C34 H34B 109.5 . . ?
H34A C34 H34C 109.5 . . ?
H34B C34 H34C 109.5 . . ?
C36B C35B Au3B 120.7(9) . . ?
C36B C35B C42B 108.5(10) . . ?
C42B C35B Au3B 130.5(11) . . ?
S3B C36B H36B 122.2 . . ?
C35B C36B S3B 115.6(10) . . ?
C35B C36B H36B 122.2 . . ?
C42B C41B H41B 120.0 . . ?
C42B C41B C40B 120.0 . . ?
C40B C41B H41B 120.0 . . ?
C41B C42B C35B 125.0(11) . . ?
C41B C42B C37B 120.0 . . ?
C37B C42B C35B 115.0(11) . . ?
C42B C37B S3B 111.5(10) . . ?
C38B C37B S3B 128.5(10) . . ?
C38B C37B C42B 120.0 . . ?
C37B C38B H38B 120.0 . . ?
C37B C38B C39B 120.0 . . ?
C39B C38B H38B 120.0 . . ?
C38B C39B H39B 120.0 . . ?
C40B C39B C38B 120.0 . . ?
C40B C39B H39B 120.0 . . ?
C41B C40B H40B 120.0 . . ?
C39B C40B C41B 120.0 . . ?
C39B C40B H40B 120.0 . . ?
N3B C43B Au3B 167(3) . . ?
C44B C45B C46B 120.0 . . ?
C44B C45B C50B 121.3(16) . . ?
C46B C45B C50B 118.7(16) . . ?
N3B C44B C45B 117.6(15) . . ?
N3B C44B C49B 122.4(15) . . ?
C49B C44B C45B 120.0 . . ?
C44B C49B C48B 120.0 . . ?
C44B C49B C51B 119.5(15) . . ?
C48B C49B C51B 120.5(15) . . ?
C49B C48B H48B 120.0 . . ?
C49B C48B C47B 120.0 . . ?
C47B C48B H48B 120.0 . . ?
C48B C47B H47B 120.0 . . ?
C46B C47B C48B 120.0 . . ?
C46B C47B H47B 120.0 . . ?
C45B C46B H46B 120.0 . . ?
C47B C46B C45B 120.0 . . ?
C47B C46B H46B 120.0 . . ?
C45B C50B H50A 109.5 . . ?
C45B C50B H50B 109.5 . . ?
C45B C50B H50C 109.5 . . ?
H50A C50B H50B 109.5 . . ?
H50A C50B H50C 109.5 . . ?
H50B C50B H50C 109.5 . . ?
C49B C51B H51A 109.5 . . ?
C49B C51B H51B 109.5 . . ?
C49B C51B H51C 109.5 . . ?
H51A C51B H51B 109.5 . . ?
H51A C51B H51C 109.5 . . ?
H51B C51B H51C 109.5 . . ?
Au1 Au3A Au2 114.59(4) . . ?
C35A Au3A Au1 106.0(8) . . ?
C35A Au3A Au2 103.2(9) . . ?
C43A Au3A Au1 77.2(9) . . ?
C43A Au3A Au2 81.9(10) . . ?
C43A Au3A C35A 171.7(13) . . ?
C37A S3A C36A 90.8(12) . . ?
C43A N3A C44A 173(3) . . ?
C36A C35A Au3A 119(2) . . ?
C42A C35A Au3A 133(2) . . ?
C42A C35A C36A 108(2) . . ?
S3A C36A H36A 123.8 . . ?
C35A C36A S3A 112(2) . . ?
C35A C36A H36A 123.8 . . ?
C39A C38A H38A 120.0 . . ?
C39A C38A C37A 120.0 . . ?
C37A C38A H38A 120.0 . . ?
C38A C39A H39A 120.0 . . ?
C40A C39A C38A 120.0 . . ?
C40A C39A H39A 120.0 . . ?
C39A C40A H40A 120.0 . . ?
C39A C40A C41A 120.0 . . ?
C41A C40A H40A 120.0 . . ?
C40A C41A H41A 120.0 . . ?
C40A C41A C42A 120.0 . . ?
C42A C41A H41A 120.0 . . ?
C35A C42A C41A 122.9(17) . . ?
C35A C42A C37A 117.1(17) . . ?
C37A C42A C41A 120.0 . . ?
C38A C37A S3A 128.3(10) . . ?
C42A C37A S3A 111.6(10) . . ?
C42A C37A C38A 120.0 . . ?
N3A C43A Au3A 172(3) . . ?
C45A C44A N3A 118(2) . . ?
C49A C44A N3A 117(2) . . ?
C49A C44A C45A 124.8(19) . . ?
C44A C45A C50A 119(2) . . ?
C46A C45A C44A 119(2) . . ?
C46A C45A C50A 122(3) . . ?
C45A C46A H46A 121.1 . . ?
C45A C46A C47A 118(3) . . ?
C47A C46A H46A 121.1 . . ?
C46A C47A H47A 119.1 . . ?
C48A C47A C46A 122(3) . . ?
C48A C47A H47A 119.1 . . ?
C47A C48A H48A 119.7 . . ?
C47A C48A C49A 121(3) . . ?
C49A C48A H48A 119.7 . . ?
C44A C49A C48A 116(2) . . ?
C44A C49A C51A 126(3) . . ?
C48A C49A C51A 118(3) . . ?
C45A C50A H50D 109.5 . . ?
C45A C50A H50E 109.5 . . ?
C45A C50A H50F 109.5 . . ?
H50D C50A H50E 109.5 . . ?
H50D C50A H50F 109.5 . . ?
H50E C50A H50F 109.5 . . ?
C49A C51A H51D 109.5 . . ?
C49A C51A H51E 109.5 . . ?
C49A C51A H51F 109.5 . . ?
H51D C51A H51E 109.5 . . ?
H51D C51A H51F 109.5 . . ?
H51E C51A H51F 109.5 . . ?

loop_
_geom_bond_atom_site_label_1
_geom_bond_atom_site_label_2
_geom_bond_distance
_geom_bond_site_symmetry_2
_geom_bond_publ_flag
Au1 Au3B 3.2514(13) . ?
Au1 C1 2.046(14) . ?
Au1 C9 1.982(15) . ?
Au1 Au3A 3.1250(13) . ?
Au2 Au3B 3.1508(13) . ?
Au2 C18 2.046(14) . ?
Au2 C26 1.983(15) . ?
Au2 Au3A 3.3039(15) . ?
Au3B C35B 2.040(9) . ?
Au3B C43B 2.000(9) . ?
S1 C2 1.747(16) . ?
S1 C3 1.765(16) . ?
S2 C19 1.732(15) . ?
S2 C20 1.742(17) . ?
S3B C36B 1.744(10) . ?
S3B C37B 1.728(8) . ?
N1 C9 1.144(17) . ?
N1 C10 1.422(16) . ?
N2 C26 1.143(18) . ?
N2 C27 1.429(18) . ?
N3B C43B 1.137(9) . ?
N3B C44B 1.385(15) . ?
C1 C2 1.39(2) . ?
C1 C8 1.39(2) . ?
C2 H2 0.9500 . ?
C3 C4 1.39(2) . ?
C3 C8 1.406(19) . ?
C4 H4 0.9500 . ?
C4 C5 1.37(3) . ?
C5 H5 0.9500 . ?
C5 C6 1.39(3) . ?
C6 H6 0.9500 . ?
C6 C7 1.37(2) . ?
C7 H7 0.9500 . ?
C7 C8 1.43(2) . ?
C10 C11 1.41(2) . ?
C10 C15 1.38(2) . ?
C11 C12 1.40(2) . ?
C11 C16 1.50(2) . ?
C12 H12 0.9500 . ?
C12 C13 1.37(3) . ?
C13 H13 0.9500 . ?
C13 C14 1.37(3) . ?
C14 H14 0.9500 . ?
C14 C15 1.39(2) . ?
C15 C17 1.52(2) . ?
C16 H16A 0.9800 . ?
C16 H16B 0.9800 . ?
C16 H16C 0.9800 . ?
C17 H17A 0.9800 . ?
C17 H17B 0.9800 . ?
C17 H17C 0.9800 . ?
C18 C19 1.363(19) . ?
C18 C25 1.40(2) . ?
C19 H19 0.9500 . ?
C20 C21 1.38(2) . ?
C20 C25 1.44(2) . ?
C21 H21 0.9500 . ?
C21 C22 1.39(3) . ?
C22 H22 0.9500 . ?
C22 C23 1.37(3) . ?
C23 H23 0.9500 . ?
C23 C24 1.38(3) . ?
C24 H24 0.9500 . ?
C24 C25 1.40(2) . ?
C27 C28 1.428(19) . ?
C27 C32 1.34(2) . ?
C28 C29 1.38(2) . ?
C28 C33 1.51(2) . ?
C29 H29 0.9500 . ?
C29 C30 1.36(3) . ?
C30 H30 0.9500 . ?
C30 C31 1.40(2) . ?
C31 H31 0.9500 . ?
C31 C32 1.40(2) . ?
C32 C34 1.51(2) . ?
C33 H33A 0.9800 . ?
C33 H33B 0.9800 . ?
C33 H33C 0.9800 . ?
C34 H34A 0.9800 . ?
C34 H34B 0.9800 . ?
C34 H34C 0.9800 . ?
C35B C36B 1.369(9) . ?
C35B C42B 1.419(9) . ?
C36B H36B 0.9500 . ?
C41B H41B 0.9500 . ?
C41B C42B 1.3900 . ?
C41B C40B 1.3900 . ?
C42B C37B 1.3900 . ?
C37B C38B 1.3900 . ?
C38B H38B 0.9500 . ?
C38B C39B 1.3900 . ?
C39B H39B 0.9500 . ?
C39B C40B 1.3900 . ?
C40B H40B 0.9500 . ?
C45B C44B 1.3900 . ?
C45B C46B 1.3900 . ?
C45B C50B 1.513(17) . ?
C44B C49B 1.3900 . ?
C49B C48B 1.3900 . ?
C49B C51B 1.518(17) . ?
C48B H48B 0.9500 . ?
C48B C47B 1.3900 . ?
C47B H47B 0.9500 . ?
C47B C46B 1.3900 . ?
C46B H46B 0.9500 . ?
C50B H50A 0.9800 . ?
C50B H50B 0.9800 . ?
C50B H50C 0.9800 . ?
C51B H51A 0.9800 . ?
C51B H51B 0.9800 . ?
C51B H51C 0.9800 . ?
Au3A C35A 2.03(3) . ?
Au3A C43A 1.995(8) . ?
S3A C36A 1.77(3) . ?
S3A C37A 1.704(15) . ?
N3A C43A 1.132(6) . ?
N3A C44A 1.414(10) . ?
C35A C36A 1.44(4) . ?
C35A C42A 1.39(3) . ?
C36A H36A 0.9500 . ?
C38A H38A 0.9500 . ?
C38A C39A 1.3900 . ?
C38A C37A 1.3900 . ?
C39A H39A 0.9500 . ?
C39A C40A 1.3900 . ?
C40A H40A 0.9500 . ?
C40A C41A 1.3900 . ?
C41A H41A 0.9500 . ?
C41A C42A 1.3900 . ?
C42A C37A 1.3900 . ?
C44A C45A 1.40(4) . ?
C44A C49A 1.36(4) . ?
C45A C46A 1.38(4) . ?
C45A C50A 1.48(4) . ?
C46A H46A 0.9500 . ?
C46A C47A 1.46(4) . ?
C47A H47A 0.9500 . ?
C47A C48A 1.32(4) . ?
C48A H48A 0.9500 . ?
C48A C49A 1.47(4) . ?
C49A C51A 1.50(4) . ?
C50A H50D 0.9800 . ?
C50A H50E 0.9800 . ?
C50A H50F 0.9800 . ?
C51A H51D 0.9800 . ?
C51A H51E 0.9800 . ?
C51A H51F 0.9800 . ?

loop_
_geom_torsion_atom_site_label_1
_geom_torsion_atom_site_label_2
_geom_torsion_atom_site_label_3
_geom_torsion_atom_site_label_4
_geom_torsion
_geom_torsion_site_symmetry_1
_geom_torsion_site_symmetry_2
_geom_torsion_site_symmetry_3
_geom_torsion_site_symmetry_4
_geom_torsion_publ_flag
Au1 C1 C2 S1 179.1(8) . . . . ?
Au1 C1 C8 C3 -178.2(10) . . . . ?
Au1 C1 C8 C7 -3(2) . . . . ?
Au2 C18 C19 S2 178.5(7) . . . . ?
Au2 C18 C25 C20 -176.7(10) . . . . ?
Au2 C18 C25 C24 -2(2) . . . . ?
Au3B C35B C36B S3B 175.3(15) . . . . ?
Au3B C35B C42B C41B 7(4) . . . . ?
Au3B C35B C42B C37B -176.6(19) . . . . ?
S1 C3 C4 C5 176.8(13) . . . . ?
S1 C3 C8 C1 -2.2(16) . . . . ?
S1 C3 C8 C7 -177.9(10) . . . . ?
S2 C20 C21 C22 176.7(14) . . . . ?
S2 C20 C25 C18 -2.8(15) . . . . ?
S2 C20 C25 C24 -178.6(11) . . . . ?
S3B C37B C38B C39B 179.6(17) . . . . ?
N1 C10 C11 C12 178.4(13) . . . . ?
N1 C10 C11 C16 -1(2) . . . . ?
N1 C10 C15 C14 -179.0(13) . . . . ?
N1 C10 C15 C17 2(2) . . . . ?
N2 C27 C28 C29 179.8(12) . . . . ?
N2 C27 C28 C33 2.2(19) . . . . ?
N2 C27 C32 C31 179.7(14) . . . . ?
N2 C27 C32 C34 1(2) . . . . ?
N3B C44B C49B C48B 178(2) . . . . ?
N3B C44B C49B C51B -2(2) . . . . ?
C2 S1 C3 C4 179.2(14) . . . . ?
C2 S1 C3 C8 1.1(11) . . . . ?
C2 C1 C8 C3 2.4(19) . . . . ?
C2 C1 C8 C7 177.5(14) . . . . ?
C3 S1 C2 C1 0.1(13) . . . . ?
C3 C4 C5 C6 4(3) . . . . ?
C4 C3 C8 C1 179.7(14) . . . . ?
C4 C3 C8 C7 4(2) . . . . ?
C4 C5 C6 C7 -2(3) . . . . ?
C5 C6 C7 C8 0(2) . . . . ?
C6 C7 C8 C1 -176.4(15) . . . . ?
C6 C7 C8 C3 -1(2) . . . . ?
C8 C1 C2 S1 -1.4(17) . . . . ?
C8 C3 C4 C5 -5(2) . . . . ?
C10 C11 C12 C13 0(2) . . . . ?
C11 C10 C15 C14 0(2) . . . . ?
C11 C10 C15 C17 -178.8(14) . . . . ?
C11 C12 C13 C14 1(3) . . . . ?
C12 C13 C14 C15 -2(3) . . . . ?
C13 C14 C15 C10 1(2) . . . . ?
C13 C14 C15 C17 -179.7(16) . . . . ?
C15 C10 C11 C12 -1(2) . . . . ?
C15 C10 C11 C16 -179.9(15) . . . . ?
C16 C11 C12 C13 179.1(17) . . . . ?
C19 S2 C20 C21 179.4(15) . . . . ?
C19 S2 C20 C25 2.1(11) . . . . ?
C19 C18 C25 C20 2.1(17) . . . . ?
C19 C18 C25 C24 177.0(15) . . . . ?
C20 S2 C19 C18 -1.1(13) . . . . ?
C20 C21 C22 C23 7(3) . . . . ?
C21 C20 C25 C18 179.8(14) . . . . ?
C21 C20 C25 C24 4(2) . . . . ?
C21 C22 C23 C24 -5(3) . . . . ?
C22 C23 C24 C25 2(3) . . . . ?
C23 C24 C25 C18 -176.7(15) . . . . ?
C23 C24 C25 C20 -2(2) . . . . ?
C25 C18 C19 S2 -0.4(17) . . . . ?
C25 C20 C21 C22 -6(2) . . . . ?
C27 C28 C29 C30 0(2) . . . . ?
C28 C27 C32 C31 -1(2) . . . . ?
C28 C27 C32 C34 180.0(14) . . . . ?
C28 C29 C30 C31 -1(3) . . . . ?
C29 C30 C31 C32 0(3) . . . . ?
C30 C31 C32 C27 1(3) . . . . ?
C30 C31 C32 C34 179.8(16) . . . . ?
C32 C27 C28 C29 0(2) . . . . ?
C32 C27 C28 C33 -177.2(15) . . . . ?
C33 C28 C29 C30 178.0(16) . . . . ?
C35B C42B C37B S3B 4(2) . . . . ?
C35B C42B C37B C38B -177(2) . . . . ?
C36B S3B C37B C42B -2.4(13) . . . . ?
C36B S3B C37B C38B 177.9(15) . . . . ?
C36B C35B C42B C41B -179.4(19) . . . . ?
C36B C35B C42B C37B -3(3) . . . . ?
C41B C42B C37B S3B -179.7(14) . . . . ?
C41B C42B C37B C38B 0.0 . . . . ?
C42B C35B C36B S3B 1(3) . . . . ?
C42B C41B C40B C39B 0.0 . . . . ?
C42B C37B C38B C39B 0.0 . . . . ?
C37B S3B C36B C35B 1(2) . . . . ?
C37B C38B C39B C40B 0.0 . . . . ?
C38B C39B C40B C41B 0.0 . . . . ?
C40B C41B C42B C35B 176(2) . . . . ?
C40B C41B C42B C37B 0.0 . . . . ?
C45B C44B C49B C48B 0.0 . . . . ?
C45B C44B C49B C51B -179.9(19) . . . . ?
C44B C45B C46B C47B 0.0 . . . . ?
C44B C49B C48B C47B 0.0 . . . . ?
C49B C48B C47B C46B 0.0 . . . . ?
C48B C47B C46B C45B 0.0 . . . . ?
C46B C45B C44B N3B -178(2) . . . . ?
C46B C45B C44B C49B 0.0 . . . . ?
C50B C45B C44B N3B 1(2) . . . . ?
C50B C45B C44B C49B 179.5(19) . . . . ?
C50B C45B C46B C47B -179.5(19) . . . . ?
C51B C49B C48B C47B 179.9(19) . . . . ?
Au3A C35A C36A S3A 175.8(14) . . . . ?
Au3A C35A C42A C41A 6(4) . . . . ?
Au3A C35A C42A C37A -175.0(19) . . . . ?
N3A C44A C45A C46A -177(3) . . . . ?
N3A C44A C45A C50A -2(4) . . . . ?
N3A C44A C49A C48A -178(3) . . . . ?
N3A C44A C49A C51A -3(5) . . . . ?
C35A C42A C37A S3A -1.2(19) . . . . ?
C35A C42A C37A C38A -180(2) . . . . ?
C36A S3A C37A C38A 178.3(14) . . . . ?
C36A S3A C37A C42A 0.2(13) . . . . ?
C36A C35A C42A C41A -177.7(17) . . . . ?
C36A C35A C42A C37A 2(3) . . . . ?
C38A C39A C40A C41A 0.0 . . . . ?
C39A C38A C37A S3A -177.9(16) . . . . ?
C39A C38A C37A C42A 0.0 . . . . ?
C39A C40A C41A C42A 0.0 . . . . ?
C40A C41A C42A C35A 179(2) . . . . ?
C40A C41A C42A C37A 0.0 . . . . ?
C41A C42A C37A S3A 178.3(13) . . . . ?
C41A C42A C37A C38A 0.0 . . . . ?
C42A C35A C36A S3A -2(3) . . . . ?
C37A S3A C36A C35A 1(2) . . . . ?
C37A C38A C39A C40A 0.0 . . . . ?
C44A C45A C46A C47A -6(4) . . . . ?
C45A C44A C49A C48A 4(4) . . . . ?
C45A C44A C49A C51A 178(3) . . . . ?
C45A C46A C47A C48A 5(4) . . . . ?
C46A C47A C48A C49A 1(4) . . . . ?
C47A C48A C49A C44A -5(4) . . . . ?
C47A C48A C49A C51A -180(3) . . . . ?
C49A C44A C45A C46A 2(5) . . . . ?
C49A C44A C45A C50A 176(3) . . . . ?
C50A C45A C46A C47A 180(2) . . . . ?
